data_2207936
loop_
_publ_author_name
'Li, Da-Chang '
'Zhou, Wei-Yi '
'Li, Chun-Bao'

_publ_section_title
;
 <i>N</i>-(4-Fluorophenyl)acetamide
;
_journal_coeditor_code WW6450
_journal_issue 1
_journal_name_full 'Acta Crystallographica Section E'
_journal_page_first o66
_journal_page_last o67
_journal_paper_doi 10.1107/S1600536805039413
_journal_volume 62
_journal_year 2006
_chemical_formula_iupac 'C8 H8 F N O'
_chemical_formula_moiety 'C8 H8 F N O'
_chemical_formula_sum 'C8 H8 F N O'
_chemical_formula_weight 153.15
_chemical_melting_point 426(2)
_chemical_name_systematic
;
N-(4-Fluorophenyl)acetamide
;
_space_group_IT_number 9
_symmetry_cell_setting monoclinic
_symmetry_space_group_name_Hall 'C -2yc'
_symmetry_space_group_name_H-M 'C 1 c 1'
_atom_sites_solution_hydrogens geom
_atom_sites_solution_primary direct
_atom_sites_solution_secondary difmap
_cell_angle_alpha 90.00
_cell_angle_beta 92.871(5)
_cell_angle_gamma 90.00
_cell_formula_units_Z 4
_cell_length_a 4.7307(15)
_cell_length_b 17.067(5)
_cell_length_c 9.634(3)
_cell_measurement_reflns_used 1238
_cell_measurement_temperature 294(2)
_cell_measurement_theta_max 25.77
_cell_measurement_theta_min 2.39
_cell_volume 776.9(4)
_computing_cell_refinement SMART
_computing_data_collection 'SMART (Bruker, 1997)'
_computing_data_reduction 'SAINT (Bruker, 1997)'
_computing_molecular_graphics 'SHELXTL (Bruker, 1997)'
_computing_publication_material SHELXTL
_computing_structure_refinement 'SHELXL97 (Sheldrick, 1997)'
_computing_structure_solution 'SHELXS97 (Sheldrick, 1990)'
_diffrn_ambient_temperature 294(2)
_diffrn_measured_fraction_theta_full 0.994
_diffrn_measured_fraction_theta_max 0.994
_diffrn_measurement_device_type 'Bruker SMART CCD area-detector'
_diffrn_measurement_method '\f and \w'
_diffrn_radiation_monochromator graphite
_diffrn_radiation_source 'fine-focus sealed tube'
_diffrn_radiation_type MoK\a
_diffrn_radiation_wavelength 0.71073
_diffrn_reflns_av_R_equivalents 0.0176
_diffrn_reflns_av_sigmaI/netI 0.0168
_diffrn_reflns_limit_h_max 5
_diffrn_reflns_limit_h_min -5
_diffrn_reflns_limit_k_max 20
_diffrn_reflns_limit_k_min -21
_diffrn_reflns_limit_l_max 9
_diffrn_reflns_limit_l_min -12
_diffrn_reflns_number 2137
_diffrn_reflns_theta_full 26.42
_diffrn_reflns_theta_max 26.42
_diffrn_reflns_theta_min 2.39
_diffrn_standards_decay_% 0
_diffrn_standards_interval_count 0
_diffrn_standards_interval_time 0
_diffrn_standards_number 0
_exptl_absorpt_coefficient_mu 0.103
_exptl_absorpt_correction_T_max 0.9857
_exptl_absorpt_correction_T_min 0.9628
_exptl_absorpt_correction_type multi-scan
_exptl_absorpt_process_details '(SADABS; Sheldrick, 1996)'
_exptl_crystal_colour colourless
_exptl_crystal_density_diffrn 1.310
_exptl_crystal_density_method 'not measured'
_exptl_crystal_description prism
_exptl_crystal_F_000 320
_exptl_crystal_size_max 0.24
_exptl_crystal_size_mid 0.20
_exptl_crystal_size_min 0.14
_refine_diff_density_max 0.090
_refine_diff_density_min -0.102
_refine_ls_abs_structure_details 'Flack parameter not determined, Friedel pairs merged'
_refine_ls_extinction_method none
_refine_ls_goodness_of_fit_ref 1.042
_refine_ls_hydrogen_treatment mixed
_refine_ls_matrix_type full
_refine_ls_number_parameters 105
_refine_ls_number_reflns 796
_refine_ls_number_restraints 8
_refine_ls_restrained_S_all 1.066
_refine_ls_R_factor_all 0.0358
_refine_ls_R_factor_gt 0.0274
_refine_ls_shift/su_max 0.002
_refine_ls_shift/su_mean 0.000
_refine_ls_structure_factor_coef Fsqd
_refine_ls_weighting_details 'calc w=1/[\s^2^(Fo^2^)+(0.0419P)^2^+0.1195P] where P=(Fo^2^+2Fc^2^)/3'
_refine_ls_weighting_scheme calc
_refine_ls_wR_factor_gt 0.0718
_refine_ls_wR_factor_ref 0.0775
_reflns_number_gt 681
_reflns_number_total 796
_reflns_threshold_expression I>2\s(I)
_cod_data_source_file ww6450.cif
_cod_data_source_block I
_cod_depositor_comments
;
The following automatic conversions were performed:
'_symmetry_cell_setting' value 'Monoclinic' changed to 'monoclinic'
according to '/home/saulius/struct/CIF-dictionaries/cif_core.dic'
dictionary named 'cif_core.dic' version 2.4.1 from 2010-06-29.

Automatic conversion script
Id: cif_fix_enum 1527 2010-12-29 10:47:43Z saulius 

The following automatic conversions were performed:

'_symmetry_cell_setting' value 'Monoclinic' changed to 'monoclinic'
according to /home/saulius/struct/CIF-dictionaries/cif_core.dic
dictionary named 'cif_core.dic' version 2.4.1 from 2010-06-29.

Automatic conversion script
Id: cif_fix_values 1715 2011-07-08 13:25:40Z adriana 
;
_cod_original_cell_volume 776.8(4)
_cod_original_sg_symbol_H-M 'C c '
_cod_database_code 2207936
_cod_database_fobs_code 2207936

loop_
_symmetry_equiv_pos_as_xyz
'x, y, z'
'x, -y, z+1/2'
'x+1/2, y+1/2, z'
'x+1/2, -y+1/2, z+1/2'

loop_
_atom_site_label
_atom_site_fract_x
_atom_site_fract_y
_atom_site_fract_z
_atom_site_U_iso_or_equiv
_atom_site_adp_type
_atom_site_calc_flag
_atom_site_refinement_flags
_atom_site_occupancy
_atom_site_type_symbol
F1 1.0201(4) 0.21729(10) 0.6452(3) 0.1040(7) Uani d U 1 F
N1 0.2536(4) 0.45829(11) 0.69842(18) 0.0472(4) Uani d . 1 N
O1 0.1838(4) 0.50743(13) 0.48266(18) 0.0804(7) Uani d . 1 O
C1 0.4496(4) 0.39733(12) 0.6780(2) 0.0440(5) Uani d . 1 C
H1 0.207(6) 0.4652(16) 0.782(3) 0.062(8) Uiso d . 1 H
C2 0.5455(5) 0.35617(14) 0.7945(3) 0.0573(6) Uani d . 1 C
H2 0.4808 0.3694 0.8810 0.069 Uiso calc R 1 H
C3 0.7373(6) 0.29523(18) 0.7837(3) 0.0699(7) Uani d . 1 C
H3 0.8007 0.2671 0.8619 0.084 Uiso calc R 1 H
C4 0.8305(5) 0.27759(15) 0.6561(3) 0.0670(8) Uani d . 1 C
C5 0.7410(6) 0.31689(18) 0.5394(3) 0.0682(7) Uani d . 1 C
H5 0.8092 0.3033 0.4538 0.082 Uiso calc R 1 H
C6 0.5485(5) 0.37702(16) 0.5488(3) 0.0589(6) Uani d . 1 C
H6 0.4847 0.4039 0.4694 0.071 Uiso calc R 1 H
C7 0.1352(5) 0.50850(14) 0.6060(2) 0.0518(6) Uani d . 1 C
C8 -0.0605(6) 0.56781(15) 0.6638(3) 0.0700(7) Uani d . 1 C
H8A 0.0273 0.6185 0.6637 0.105 Uiso calc R 1 H
H8B -0.1004 0.5537 0.7573 0.105 Uiso calc R 1 H
H8C -0.2337 0.5692 0.6076 0.105 Uiso calc R 1 H

loop_
_atom_site_aniso_label
_atom_site_aniso_U_11
_atom_site_aniso_U_22
_atom_site_aniso_U_33
_atom_site_aniso_U_12
_atom_site_aniso_U_13
_atom_site_aniso_U_23
F1 0.0839(12) 0.0771(12) 0.151(2) 0.0294(10) 0.0111(12) -0.0181(12)
N1 0.0578(10) 0.0535(10) 0.0307(8) 0.0032(9) 0.0062(7) -0.0003(8)
O1 0.1056(16) 0.0953(14) 0.0411(10) 0.0158(12) 0.0120(9) 0.0196(10)
C1 0.0454(11) 0.0457(11) 0.0410(12) -0.0052(9) 0.0036(9) -0.0047(9)
C2 0.0634(15) 0.0601(14) 0.0487(12) 0.0057(12) 0.0060(11) 0.0050(11)
C3 0.0702(17) 0.0656(17) 0.0734(18) 0.0078(14) 0.0005(14) 0.0115(14)
C4 0.0518(15) 0.0538(14) 0.095(2) 0.0054(12) 0.0055(14) -0.0109(14)
C5 0.0626(16) 0.0749(17) 0.0682(16) 0.0000(13) 0.0147(13) -0.0242(14)
C6 0.0633(15) 0.0712(16) 0.0424(13) 0.0025(13) 0.0057(11) -0.0064(12)
C7 0.0559(13) 0.0535(13) 0.0457(13) -0.0053(11) -0.0010(10) 0.0063(10)
C8 0.0726(19) 0.0601(15) 0.0772(18) 0.0105(14) 0.0011(14) 0.0080(14)

loop_
_atom_type_symbol
_atom_type_description
_atom_type_scat_dispersion_real
_atom_type_scat_dispersion_imag
_atom_type_scat_source
C C 0.0033 0.0000
; International Tables
Vol. C, Tables 4.2.6.8 and 6.1.1.4
;
H H 0.0000 0.0000
; International Tables
Vol. C, Tables 4.2.6.8 and 6.1.1.4
;
N N 0.0061 0.0000
; International Tables
Vol. C, Tables 4.2.6.8 and 6.1.1.4
;
O O 0.0106 0.0000
; International Tables
Vol. C, Tables 4.2.6.8 and 6.1.1.4
;
F F 0.0171 0.0000
; International Tables
Vol. C, Tables 4.2.6.8 and 6.1.1.4
;

loop_
_geom_angle_atom_site_label_1
_geom_angle_atom_site_label_2
_geom_angle_atom_site_label_3
_geom_angle
C7 N1 C1 129.36(19)
C7 N1 H1 114.8(19)
C1 N1 H1 115.8(19)
C2 C1 C6 119.2(2)
C2 C1 N1 116.89(18)
C6 C1 N1 123.95(19)
C1 C2 C3 120.7(2)
C1 C2 H2 119.7
C3 C2 H2 119.7
C4 C3 C2 118.4(3)
C4 C3 H3 120.8
C2 C3 H3 120.8
C5 C4 C3 122.5(3)
C5 C4 F1 119.0(3)
C3 C4 F1 118.5(3)
C4 C5 C6 119.5(2)
C4 C5 H5 120.2
C6 C5 H5 120.2
C5 C6 C1 119.7(2)
C5 C6 H6 120.1
C1 C6 H6 120.1
O1 C7 N1 123.0(2)
O1 C7 C8 121.4(2)
N1 C7 C8 115.5(2)
C7 C8 H8A 109.5
C7 C8 H8B 109.5
H8A C8 H8B 109.5
C7 C8 H8C 109.5
H8A C8 H8C 109.5
H8B C8 H8C 109.5

loop_
_geom_bond_atom_site_label_1
_geom_bond_atom_site_label_2
_geom_bond_distance
_geom_bond_publ_flag
F1 C4 1.373(3) ?
O1 C7 1.222(3) ?
N1 C7 1.338(3) yes
N1 C1 1.414(3) yes
N1 H1 0.85(3) ?
C1 C2 1.381(3) ?
C1 C6 1.395(3) ?
C2 C3 1.388(4) ?
C2 H2 0.93 ?
C3 C4 1.360(4) ?
C3 H3 0.93 ?
C4 C5 1.358(4) ?
C5 C6 1.378(4) ?
C5 H5 0.93 ?
C6 H6 0.93 ?
C7 C8 1.498(4) ?
C8 H8A 0.96 ?
C8 H8B 0.96 ?
C8 H8C 0.96 ?

loop_
_geom_hbond_atom_site_label_D
_geom_hbond_atom_site_label_H
_geom_hbond_atom_site_label_A
_geom_hbond_site_symmetry_A
_geom_hbond_distance_DH
_geom_hbond_distance_HA
_geom_hbond_distance_DA
_geom_hbond_angle_DHA
_geom_hbond_publ_flag
N1 H1 O1 2_565 0.85(3) 2.00(3) 2.835(3) 167(3) yes

loop_
_geom_torsion_atom_site_label_1
_geom_torsion_atom_site_label_2
_geom_torsion_atom_site_label_3
_geom_torsion_atom_site_label_4
_geom_torsion
C7 N1 C1 C2 177.6(2)
C7 N1 C1 C6 -2.6(3)
C6 C1 C2 C3 -0.1(3)
N1 C1 C2 C3 179.8(2)
C1 C2 C3 C4 0.6(4)
C2 C3 C4 C5 -0.6(4)
C2 C3 C4 F1 -180.0(2)
C3 C4 C5 C6 0.0(4)
F1 C4 C5 C6 179.3(2)
C4 C5 C6 C1 0.6(4)
C2 C1 C6 C5 -0.5(3)
N1 C1 C6 C5 179.6(2)
C1 N1 C7 O1 0.7(4)
C1 N1 C7 C8 -178.5(2)

loop_
_cod_related_entry_id
_cod_related_entry_database
_cod_related_entry_code
1 ChemSpider 9225
